data_4122854
loop_
_publ_author_name
'Frank, Ren\'e'
'Howell, James'
'Tirfoin, R\'emi'
'Dange, Deepak'
'Jones, Cameron'
'Mingos, D Michael P'
'Aldridge, Simon'

_publ_section_title
;
 Circumventing redox chemistry: synthesis of transition metal boryl
 complexes from a boryl nucleophile by decarbonylation.
;
_journal_issue 44
_journal_name_full 'Journal of the American Chemical Society'
_journal_page_first 15730
_journal_page_last 15741
_journal_paper_doi 10.1021/ja508979x
_journal_volume 136
_journal_year 2014
_chemical_formula_sum 'C60 H88 B2 Br2 Mn2 N4 O2'
_chemical_formula_weight 1188.66
_chemical_name_systematic
; 
 ? 
;
_space_group_IT_number 14
_symmetry_cell_setting monoclinic
_symmetry_space_group_name_Hall '-P 2yn'
_symmetry_space_group_name_H-M 'P 1 21/n 1'
_atom_sites_solution_hydrogens geom
_atom_sites_solution_primary direct
_atom_sites_solution_secondary difmap
_audit_creation_method SHELXL-97
_cell_angle_alpha 90.00
_cell_angle_beta 106.992(5)
_cell_angle_gamma 90.00
_cell_formula_units_Z 2
_cell_length_a 10.4142(4)
_cell_length_b 22.9367(7)
_cell_length_c 13.8197(7)
_cell_measurement_temperature 123(2)
_cell_volume 3157.0(2)
_computing_structure_refinement 'SHELXL-97 (Sheldrick, 1997)'
_computing_structure_solution 'SHELXS-97 (Sheldrick, 1990)'
_diffrn_ambient_temperature 123(2)
_diffrn_measured_fraction_theta_full 0.999
_diffrn_measured_fraction_theta_max 0.999
_diffrn_measurement_device_type 'Oxford Gemini Ultra'
_diffrn_radiation_monochromator graphite
_diffrn_radiation_source 'Enhance (Mo) X-ray Source'
_diffrn_radiation_type MoK\a
_diffrn_radiation_wavelength 0.71073
_diffrn_reflns_av_R_equivalents 0.0371
_diffrn_reflns_av_sigmaI/netI 0.0420
_diffrn_reflns_limit_h_max 10
_diffrn_reflns_limit_h_min -12
_diffrn_reflns_limit_k_max 28
_diffrn_reflns_limit_k_min -28
_diffrn_reflns_limit_l_max 17
_diffrn_reflns_limit_l_min -13
_diffrn_reflns_number 19551
_diffrn_reflns_theta_full 26.00
_diffrn_reflns_theta_max 26.00
_diffrn_reflns_theta_min 3.03
_exptl_absorpt_coefficient_mu 1.707
_exptl_absorpt_correction_T_max 0.748
_exptl_absorpt_correction_T_min 0.681
_exptl_absorpt_correction_type multi-scan
_exptl_absorpt_process_details 'SCALE3 ABSPACK'
_exptl_crystal_colour colorless
_exptl_crystal_density_diffrn 1.250
_exptl_crystal_density_method 'not measured'
_exptl_crystal_description block
_exptl_crystal_F_000 1244
_exptl_crystal_size_max 0.24
_exptl_crystal_size_mid 0.20
_exptl_crystal_size_min 0.18
_refine_diff_density_max 0.613
_refine_diff_density_min -0.597
_refine_diff_density_rms 0.072
_refine_ls_extinction_method none
_refine_ls_goodness_of_fit_ref 1.039
_refine_ls_hydrogen_treatment constr
_refine_ls_matrix_type full
_refine_ls_number_parameters 333
_refine_ls_number_reflns 6189
_refine_ls_number_restraints 0
_refine_ls_restrained_S_all 1.039
_refine_ls_R_factor_all 0.0649
_refine_ls_R_factor_gt 0.0426
_refine_ls_shift/su_max 0.001
_refine_ls_shift/su_mean 0.000
_refine_ls_structure_factor_coef Fsqd
_refine_ls_weighting_details 'calc w=1/[\s^2^(Fo^2^)+(0.0418P)^2^+3.7149P] where P=(Fo^2^+2Fc^2^)/3'
_refine_ls_weighting_scheme calc
_refine_ls_wR_factor_gt 0.0947
_refine_ls_wR_factor_ref 0.1068
_reflns_number_gt 4752
_reflns_number_total 6189
_reflns_threshold_expression >2sigma(I)
_cod_data_source_file ja508979x_si_002.cif
_cod_data_source_block 2
_cod_depositor_comments 'Adding full bibliography for 4122854--4122863.cif.'
_cod_original_sg_symbol_H-M P2(1)/n
_cod_database_code 4122854

loop_
_symmetry_equiv_pos_as_xyz
'x, y, z'
'-x+1/2, y+1/2, -z+1/2'
'-x, -y, -z'
'x-1/2, -y-1/2, z-1/2'

loop_
_atom_site_label
_atom_site_type_symbol
_atom_site_fract_x
_atom_site_fract_y
_atom_site_fract_z
_atom_site_U_iso_or_equiv
_atom_site_adp_type
_atom_site_occupancy
_atom_site_symmetry_multiplicity
_atom_site_calc_flag
_atom_site_refinement_flags
Br1 Br 0.85836(3) 0.041101(15) 0.03125(3) 0.03753(11) Uani 1 1 d .
Mn1 Mn 1.10659(4) 0.05930(2) 0.04459(3) 0.02683(13) Uani 1 1 d .
O1 O 1.0755(2) 0.10539(10) -0.09493(16) 0.0411(6) Uani 1 1 d .
N1 N 1.2985(2) 0.07775(10) 0.28303(18) 0.0263(5) Uani 1 1 d .
N2 N 1.3199(2) 0.15497(10) 0.18888(18) 0.0263(5) Uani 1 1 d .
C1 C 1.3899(3) 0.11732(14) 0.3439(2) 0.0350(7) Uani 1 1 d .
H1 H 1.4355 0.1123 0.4137 0.042 Uiso 1 1 calc R
C2 C 1.4024(3) 0.16319(14) 0.2878(2) 0.0336(7) Uani 1 1 d .
H2 H 1.4582 0.1961 0.3113 0.040 Uiso 1 1 calc R
C3 C 1.2650(3) 0.02544(13) 0.3266(2) 0.0272(7) Uani 1 1 d .
C4 C 1.1455(3) 0.02331(13) 0.3536(2) 0.0298(7) Uani 1 1 d .
C5 C 1.1196(3) -0.02686(14) 0.4022(2) 0.0346(7) Uani 1 1 d .
H5 H 1.0396 -0.0292 0.4218 0.042 Uiso 1 1 calc R
C6 C 1.2085(4) -0.07304(14) 0.4219(2) 0.0379(8) Uani 1 1 d .
H6 H 1.1898 -0.1066 0.4557 0.045 Uiso 1 1 calc R
C7 C 1.3247(4) -0.07068(14) 0.3929(2) 0.0369(8) Uani 1 1 d .
H7 H 1.3844 -0.1030 0.4062 0.044 Uiso 1 1 calc R
C8 C 1.3560(3) -0.02153(14) 0.3442(2) 0.0310(7) Uani 1 1 d .
C9 C 1.0490(4) 0.07487(15) 0.3353(3) 0.0406(8) Uani 1 1 d .
H9 H 1.0544 0.0949 0.2724 0.049 Uiso 1 1 calc R
C10 C 1.0946(4) 0.11865(17) 0.4226(3) 0.0579(11) Uani 1 1 d .
H10A H 1.0955 0.0996 0.4863 0.087 Uiso 1 1 calc R
H10B H 1.0325 0.1517 0.4104 0.087 Uiso 1 1 calc R
H10C H 1.1851 0.1326 0.4271 0.087 Uiso 1 1 calc R
C11 C 0.9027(4) 0.05766(18) 0.3191(3) 0.0482(9) Uani 1 1 d .
H11A H 0.8760 0.0289 0.2645 0.072 Uiso 1 1 calc R
H11B H 0.8455 0.0923 0.3008 0.072 Uiso 1 1 calc R
H11C H 0.8925 0.0408 0.3816 0.072 Uiso 1 1 calc R
C12 C 1.4816(3) -0.01971(15) 0.3100(2) 0.0378(8) Uani 1 1 d .
H12 H 1.5012 0.0222 0.3000 0.045 Uiso 1 1 calc R
C13 C 1.6054(4) -0.04530(19) 0.3855(3) 0.0532(10) Uani 1 1 d .
H13A H 1.6209 -0.0256 0.4509 0.080 Uiso 1 1 calc R
H13B H 1.6836 -0.0397 0.3606 0.080 Uiso 1 1 calc R
H13C H 1.5916 -0.0871 0.3937 0.080 Uiso 1 1 calc R
C14 C 1.4581(4) -0.0500(3) 0.2091(3) 0.0805(17) Uani 1 1 d .
H14A H 1.4473 -0.0920 0.2177 0.121 Uiso 1 1 calc R
H14B H 1.5351 -0.0433 0.1833 0.121 Uiso 1 1 calc R
H14C H 1.3767 -0.0345 0.1609 0.121 Uiso 1 1 calc R
C15 C 1.3167(3) 0.19651(13) 0.1111(2) 0.0274(7) Uani 1 1 d .
C16 C 1.4266(3) 0.19899(15) 0.0715(3) 0.0377(8) Uani 1 1 d .
C17 C 1.4216(4) 0.23849(17) -0.0050(3) 0.0472(9) Uani 1 1 d .
H17 H 1.4950 0.2411 -0.0324 0.057 Uiso 1 1 calc R
C18 C 1.3114(4) 0.27420(16) -0.0420(3) 0.0473(10) Uani 1 1 d .
H18 H 1.3090 0.3006 -0.0955 0.057 Uiso 1 1 calc R
C19 C 1.2040(3) 0.27184(14) -0.0018(2) 0.0396(8) Uani 1 1 d .
H19 H 1.1293 0.2969 -0.0276 0.048 Uiso 1 1 calc R
C20 C 1.2044(3) 0.23316(13) 0.0760(2) 0.0292(7) Uani 1 1 d .
C21 C 1.5452(4) 0.15761(17) 0.1097(3) 0.0526(10) Uani 1 1 d .
H21 H 1.5491 0.1478 0.1810 0.063 Uiso 1 1 calc R
C22 C 1.5218(5) 0.0999(2) 0.0515(4) 0.0843(16) Uani 1 1 d .
H22A H 1.5188 0.1069 -0.0191 0.126 Uiso 1 1 calc R
H22B H 1.4364 0.0829 0.0538 0.126 Uiso 1 1 calc R
H22C H 1.5952 0.0729 0.0825 0.126 Uiso 1 1 calc R
C23 C 1.6791(4) 0.1842(2) 0.1146(5) 0.0884(17) Uani 1 1 d .
H23A H 1.6817 0.1936 0.0460 0.133 Uiso 1 1 calc R
H23B H 1.7507 0.1564 0.1456 0.133 Uiso 1 1 calc R
H23C H 1.6920 0.2199 0.1553 0.133 Uiso 1 1 calc R
C24 C 1.0905(3) 0.23153(15) 0.1234(3) 0.0394(8) Uani 1 1 d .
H24 H 1.0730 0.1897 0.1357 0.047 Uiso 1 1 calc R
C25 C 1.1292(4) 0.2623(2) 0.2253(3) 0.0599(11) Uani 1 1 d .
H25A H 1.2058 0.2423 0.2717 0.090 Uiso 1 1 calc R
H25B H 1.0530 0.2617 0.2533 0.090 Uiso 1 1 calc R
H25C H 1.1538 0.3028 0.2164 0.090 Uiso 1 1 calc R
C26 C 0.9597(4) 0.25726(19) 0.0550(3) 0.0604(11) Uani 1 1 d .
H26A H 0.9724 0.2988 0.0444 0.091 Uiso 1 1 calc R
H26B H 0.8881 0.2524 0.0871 0.091 Uiso 1 1 calc R
H26C H 0.9350 0.2370 -0.0103 0.091 Uiso 1 1 calc R
C27 C 1.1850(4) 0.11394(19) -0.1383(3) 0.0528(10) Uani 1 1 d .
H27A H 1.2298 0.0764 -0.1425 0.063 Uiso 1 1 calc R
H27B H 1.2521 0.1412 -0.0962 0.063 Uiso 1 1 calc R
C28 C 1.1240(4) 0.13901(19) -0.2426(3) 0.0598(11) Uani 1 1 d .
H28A H 1.1848 0.1677 -0.2599 0.072 Uiso 1 1 calc R
H28B H 1.1024 0.1080 -0.2947 0.072 Uiso 1 1 calc R
C29 C 0.9984(5) 0.16782(18) -0.2325(3) 0.0652(13) Uani 1 1 d .
H29A H 0.9304 0.1722 -0.2992 0.078 Uiso 1 1 calc R
H29B H 1.0184 0.2066 -0.2002 0.078 Uiso 1 1 calc R
C30 C 0.9514(4) 0.12540(18) -0.1652(3) 0.0516(10) Uani 1 1 d .
H30A H 0.8942 0.1452 -0.1293 0.062 Uiso 1 1 calc R
H30B H 0.9005 0.0926 -0.2051 0.062 Uiso 1 1 calc R
B1 B 1.2502(3) 0.09962(14) 0.1803(2) 0.0241(7) Uani 1 1 d .

loop_
_atom_site_aniso_label
_atom_site_aniso_U_11
_atom_site_aniso_U_22
_atom_site_aniso_U_33
_atom_site_aniso_U_23
_atom_site_aniso_U_13
_atom_site_aniso_U_12
Br1 0.03030(18) 0.0355(2) 0.0456(2) -0.01588(16) 0.00935(14) 0.00002(13)
Mn1 0.0304(3) 0.0226(2) 0.0241(2) -0.00275(19) 0.00246(18) -0.00279(18)
O1 0.0460(14) 0.0410(14) 0.0295(12) 0.0053(10) 0.0005(10) -0.0025(11)
N1 0.0369(14) 0.0136(12) 0.0244(13) -0.0017(10) 0.0028(10) -0.0012(10)
N2 0.0333(14) 0.0182(13) 0.0236(13) 0.0001(10) 0.0025(10) -0.0028(10)
C1 0.0440(19) 0.0258(17) 0.0267(17) -0.0031(14) -0.0030(13) -0.0020(14)
C2 0.0411(18) 0.0221(16) 0.0295(17) -0.0047(14) -0.0022(13) -0.0077(13)
C3 0.0401(18) 0.0179(15) 0.0190(15) -0.0015(12) 0.0016(12) -0.0011(12)
C4 0.0419(18) 0.0221(16) 0.0222(15) -0.0032(12) 0.0044(13) -0.0004(13)
C5 0.048(2) 0.0299(18) 0.0250(16) 0.0002(14) 0.0087(14) -0.0027(14)
C6 0.060(2) 0.0229(17) 0.0295(17) 0.0027(14) 0.0108(15) -0.0029(15)
C7 0.058(2) 0.0204(17) 0.0279(17) 0.0017(14) 0.0052(15) 0.0063(14)
C8 0.0440(18) 0.0231(16) 0.0227(16) -0.0015(13) 0.0048(13) 0.0024(13)
C9 0.051(2) 0.033(2) 0.039(2) 0.0060(16) 0.0166(16) 0.0096(16)
C10 0.059(2) 0.035(2) 0.081(3) -0.016(2) 0.022(2) 0.0091(18)
C11 0.047(2) 0.059(3) 0.039(2) 0.0092(18) 0.0138(16) 0.0126(18)
C12 0.047(2) 0.0284(18) 0.0379(19) 0.0045(15) 0.0123(15) 0.0074(15)
C13 0.044(2) 0.070(3) 0.039(2) -0.0025(19) 0.0010(16) 0.0019(19)
C14 0.049(3) 0.150(5) 0.039(2) -0.028(3) 0.0078(19) 0.010(3)
C15 0.0344(17) 0.0213(16) 0.0237(15) -0.0056(12) 0.0040(12) -0.0108(12)
C16 0.045(2) 0.0302(18) 0.041(2) -0.0100(15) 0.0183(15) -0.0130(15)
C17 0.057(2) 0.044(2) 0.048(2) -0.0099(18) 0.0272(18) -0.0190(18)
C18 0.073(3) 0.039(2) 0.0310(19) 0.0027(16) 0.0163(17) -0.0271(19)
C19 0.049(2) 0.0252(18) 0.0363(19) 0.0051(15) -0.0008(15) -0.0108(15)
C20 0.0370(17) 0.0203(15) 0.0270(16) -0.0003(13) 0.0042(13) -0.0086(13)
C21 0.043(2) 0.047(2) 0.075(3) -0.016(2) 0.0277(19) -0.0051(17)
C22 0.059(3) 0.065(3) 0.129(5) -0.028(3) 0.028(3) 0.005(2)
C23 0.049(3) 0.076(4) 0.127(5) 0.024(3) 0.005(3) -0.016(2)
C24 0.0408(19) 0.0273(18) 0.051(2) 0.0109(16) 0.0149(16) 0.0022(14)
C25 0.068(3) 0.067(3) 0.054(3) 0.009(2) 0.031(2) 0.017(2)
C26 0.041(2) 0.050(3) 0.090(3) 0.017(2) 0.018(2) 0.0036(18)
C27 0.058(2) 0.055(3) 0.043(2) 0.0071(19) 0.0116(18) -0.0129(19)
C28 0.080(3) 0.056(3) 0.039(2) 0.0084(19) 0.0099(19) -0.023(2)
C29 0.107(4) 0.035(2) 0.038(2) 0.0074(18) -0.002(2) 0.008(2)
C30 0.059(2) 0.057(3) 0.031(2) 0.0064(18) 0.0013(16) 0.0214(19)
B1 0.0270(17) 0.0189(17) 0.0261(18) 0.0000(14) 0.0073(13) 0.0013(13)

loop_
_atom_type_symbol
_atom_type_description
_atom_type_scat_dispersion_real
_atom_type_scat_dispersion_imag
_atom_type_scat_source
C C 0.0033 0.0016 'International Tables Vol C Tables 4.2.6.8 and 6.1.1.4'
H H 0.0000 0.0000 'International Tables Vol C Tables 4.2.6.8 and 6.1.1.4'
B B 0.0013 0.0007 'International Tables Vol C Tables 4.2.6.8 and 6.1.1.4'
N N 0.0061 0.0033 'International Tables Vol C Tables 4.2.6.8 and 6.1.1.4'
Mn Mn 0.3368 0.7283 'International Tables Vol C Tables 4.2.6.8 and 6.1.1.4'
Br Br -0.2901 2.4595 'International Tables Vol C Tables 4.2.6.8 and 6.1.1.4'
O O 0.0106 0.0060 'International Tables Vol C Tables 4.2.6.8 and 6.1.1.4'

loop_
_geom_angle_atom_site_label_1
_geom_angle_atom_site_label_2
_geom_angle_atom_site_label_3
_geom_angle
_geom_angle_site_symmetry_3
Mn1 Br1 Mn1 85.187(17) 3_755
O1 Mn1 B1 116.18(11) .
O1 Mn1 Br1 97.55(6) .
B1 Mn1 Br1 122.73(9) .
O1 Mn1 Br1 94.39(7) 3_755
B1 Mn1 Br1 124.61(9) 3_755
Br1 Mn1 Br1 94.813(17) 3_755
C30 O1 C27 109.7(3) .
C30 O1 Mn1 129.2(2) .
C27 O1 Mn1 120.6(2) .
C1 N1 C3 119.8(2) .
C1 N1 B1 110.1(2) .
C3 N1 B1 130.1(2) .
C2 N2 C15 121.2(2) .
C2 N2 B1 110.3(2) .
C15 N2 B1 128.4(2) .
C2 C1 N1 109.0(3) .
C1 C2 N2 109.0(3) .
C4 C3 C8 122.2(3) .
C4 C3 N1 119.1(3) .
C8 C3 N1 118.7(3) .
C5 C4 C3 117.9(3) .
C5 C4 C9 120.6(3) .
C3 C4 C9 121.5(3) .
C6 C5 C4 120.9(3) .
C5 C6 C7 120.4(3) .
C6 C7 C8 121.2(3) .
C7 C8 C3 117.4(3) .
C7 C8 C12 121.0(3) .
C3 C8 C12 121.6(3) .
C4 C9 C11 113.9(3) .
C4 C9 C10 109.8(3) .
C11 C9 C10 110.6(3) .
C14 C12 C8 110.6(3) .
C14 C12 C13 109.4(3) .
C8 C12 C13 114.3(3) .
C20 C15 C16 122.1(3) .
C20 C15 N2 119.4(3) .
C16 C15 N2 118.5(3) .
C17 C16 C15 118.1(3) .
C17 C16 C21 121.3(3) .
C15 C16 C21 120.6(3) .
C16 C17 C18 120.9(3) .
C17 C18 C19 120.5(3) .
C18 C19 C20 120.9(3) .
C19 C20 C15 117.4(3) .
C19 C20 C24 121.6(3) .
C15 C20 C24 120.9(3) .
C23 C21 C16 114.2(4) .
C23 C21 C22 112.1(4) .
C16 C21 C22 111.6(3) .
C20 C24 C25 111.1(3) .
C20 C24 C26 113.0(3) .
C25 C24 C26 109.9(3) .
O1 C27 C28 106.5(3) .
C29 C28 C27 102.3(3) .
C28 C29 C30 102.7(3) .
O1 C30 C29 103.2(3) .
N2 B1 N1 101.6(2) .
N2 B1 Mn1 128.9(2) .
N1 B1 Mn1 129.5(2) .

loop_
_geom_bond_atom_site_label_1
_geom_bond_atom_site_label_2
_geom_bond_distance
_geom_bond_site_symmetry_2
Br1 Mn1 2.5715(6) .
Br1 Mn1 2.5997(5) 3_755
Mn1 O1 2.139(2) .
Mn1 B1 2.230(3) .
Mn1 Br1 2.5998(5) 3_755
O1 C30 1.446(4) .
O1 C27 1.448(4) .
N1 C1 1.403(4) .
N1 C3 1.431(4) .
N1 B1 1.450(4) .
N2 C2 1.399(4) .
N2 C15 1.430(4) .
N2 B1 1.450(4) .
C1 C2 1.335(4) .
C3 C4 1.401(4) .
C3 C8 1.408(4) .
C4 C5 1.397(4) .
C4 C9 1.524(4) .
C5 C6 1.381(5) .
C6 C7 1.383(5) .
C7 C8 1.400(5) .
C8 C12 1.516(5) .
C9 C11 1.526(5) .
C9 C10 1.535(5) .
C12 C14 1.512(5) .
C12 C13 1.520(5) .
C15 C20 1.407(4) .
C15 C16 1.406(4) .
C16 C17 1.381(5) .
C16 C21 1.525(5) .
C17 C18 1.381(5) .
C18 C19 1.388(5) .
C19 C20 1.393(4) .
C20 C24 1.514(4) .
C21 C23 1.505(5) .
C21 C22 1.532(6) .
C24 C25 1.520(5) .
C24 C26 1.531(5) .
C27 C28 1.509(5) .
C28 C29 1.508(6) .
C29 C30 1.523(6) .
